data_8103612
loop_
_publ_author_name
'Mujica, C.'
'Peters, E.M.'
'Peters, K.'
'von Schnering, H.G.'

_publ_section_title
;
 Crystal structure of trigadolinium(III) rhenium(VII) octaoxide, Gd3 Re O8
;
_journal_name_full
;
Zeitschrift fuer Kristallographie - New Crystal Structures
;
_journal_page_first 3
_journal_page_last 3
_journal_volume 215
_journal_year 2000
_chemical_formula_sum 'Gd3 O8 Re'
_chemical_name_systematic '(Gd3 O2) (Re O6)'
_space_group_IT_number 14
_symmetry_space_group_name_Hall '-P 2yn'
_symmetry_space_group_name_H-M 'P 1 21/n 1'
_cell_angle_alpha 90
_cell_angle_beta 98.472
_cell_angle_gamma 90
_cell_formula_units_Z 4
_cell_length_a 7.305
_cell_length_b 6.0328
_cell_length_c 13.7693
_cell_volume 600.186
_citation_journal_id_ASTM ZKNSFT
_cod_data_source_file Mujica_ZKNSFT_2000_830.cif
_cod_data_source_block Gd3O8Re1
_cod_original_cell_volume 600.1861
_cod_original_sg_symbol_Hall '-P 2ybc (x-z,y,z)'
_cod_original_formula_sum 'Gd3 O8 Re1'
_cod_database_code 8103612

loop_
_symmetry_equiv_pos_as_xyz
x,y,z
-x+1/2,y+1/2,-z+1/2
-x,-y,-z
x-1/2,-y-1/2,z-1/2

loop_
_atom_site_label
_atom_site_type_symbol
_atom_site_fract_x
_atom_site_fract_y
_atom_site_fract_z
_atom_site_occupancy
_atom_site_U_iso_or_equiv
Re1 Re+7 0.7674 0.7552 0.08926 1 0.0
O8 O-2 0.807 -0.027 0.658 1 0.0
O4 O-2 0.002 0.852 0.169 1 0.0
O3 O-2 0.894 0.8 0.982 1 0.0
O7 O-2 0.641 -0.025 0.827 1 0.0
O5 O-2 0.711 0.052 0.09 1 0.0
O2 O-2 0.685 0.703 0.211 1 0.0
O6 O-2 0.547 0.691 0.023 1 0.0
O1 O-2 0.848 0.456 0.097 1 0.0
Gd2 Gd+3 0.0606 0.1915 0.66813 1 0.0
Gd1 Gd+3 0.7866 0.2044 0.94513 1 0.0
Gd3 Gd+3 0.8958 0.7423 0.79886 1 0.0
